data_7134970
loop_
_publ_author_name
'Pan, Yu-Ming'
'An, Xin-You'
'Fang, Zhi'

_publ_section_title
;
 [C(NH<sub>2</sub>)<sub>3</sub>]<sub>2</sub>[C<sub>2</sub>H<sub>5</sub>(C<sub>2</sub>O<sub>4</sub>)]Cl:
 rational design of a metal-free UV birefringent crystal through the
 synergistic assembly of three distinct motifs.
;
_journal_issue 81
_journal_name_full 'Chemical communications (Cambridge, England)'
_journal_page_first 15894
_journal_page_last 15897
_journal_paper_doi 10.1039/d5cc04675k
_journal_volume 61
_journal_year 2025
_chemical_formula_moiety 'Cl, C4 H5 O4, 2(C H6 N3)'
_chemical_formula_sum 'C6 H17 Cl N6 O4'
_chemical_formula_weight 272.70
_space_group_crystal_system monoclinic
_space_group_IT_number 14
_space_group_name_Hall '-P 2ybc'
_space_group_name_H-M_alt 'P 1 21/c 1'
_atom_sites_solution_hydrogens difmap
_atom_sites_solution_primary dual
_audit_creation_date 2024-05-26
_audit_creation_method
;
Olex2 1.2
(compiled 2017.03.28 svn.r3405 for OlexSys, GUI svn.r5335)
;
_audit_update_record
;
2025-08-12 deposited with the CCDC.	2025-09-09 downloaded from the CCDC.
;
_cell_angle_alpha 90
_cell_angle_beta 100.902(2)
_cell_angle_gamma 90
_cell_formula_units_Z 4
_cell_length_a 10.4474(5)
_cell_length_b 10.2793(5)
_cell_length_c 12.6679(6)
_cell_measurement_reflns_used 9270
_cell_measurement_temperature 296(2)
_cell_measurement_theta_max 25.29
_cell_measurement_theta_min 2.57
_cell_volume 1335.88(11)
_computing_cell_refinement 'SAINT V8.40B (?, 2016)'
_computing_data_reduction 'SAINT V8.40B (?, 2016)'
_computing_molecular_graphics 'Olex2 (Dolomanov et al., 2009)'
_computing_publication_material 'Olex2 (Dolomanov et al., 2009)'
_computing_structure_refinement 'ShelXL (Sheldrick, 2015)'
_computing_structure_solution 'ShelXT (Sheldrick, 2015)'
_diffrn_ambient_temperature 296.0
_diffrn_measured_fraction_theta_full 0.999
_diffrn_measured_fraction_theta_max 0.998
_diffrn_measurement_device_type 'Bruker APEX-II CCD'
_diffrn_measurement_method '\f and \w scans'
_diffrn_radiation_type MoK\a
_diffrn_radiation_wavelength 0.71073
_diffrn_reflns_av_R_equivalents 0.0545
_diffrn_reflns_av_unetI/netI 0.0311
_diffrn_reflns_Laue_measured_fraction_full 0.999
_diffrn_reflns_Laue_measured_fraction_max 0.998
_diffrn_reflns_limit_h_max 13
_diffrn_reflns_limit_h_min -13
_diffrn_reflns_limit_k_max 12
_diffrn_reflns_limit_k_min -12
_diffrn_reflns_limit_l_max 15
_diffrn_reflns_limit_l_min -15
_diffrn_reflns_number 25371
_diffrn_reflns_point_group_measured_fraction_full 0.999
_diffrn_reflns_point_group_measured_fraction_max 0.998
_diffrn_reflns_theta_full 25.242
_diffrn_reflns_theta_max 26.367
_diffrn_reflns_theta_min 2.570
_diffrn_standards_number 0
_exptl_absorpt_coefficient_mu 0.301
_exptl_absorpt_correction_T_max 0.7454
_exptl_absorpt_correction_T_min 0.7118
_exptl_absorpt_correction_type multi-scan
_exptl_absorpt_process_details
'SADABS-2016/2 (Bruker,2016/2) was used for absorption correction. wR2(int) was 0.1266 before and 0.0671 after correction. The Ratio of minimum to maximum transmission is 0.9549. The \l/2 correction factor is Not present.'
_exptl_crystal_colour 'clear colourless'
_exptl_crystal_colour_lustre clear
_exptl_crystal_colour_primary colourless
_exptl_crystal_density_diffrn 1.356
_exptl_crystal_description block
_exptl_crystal_F_000 576
_exptl_crystal_size_max 0.12
_exptl_crystal_size_mid 0.11
_exptl_crystal_size_min 0.1
_refine_diff_density_max 0.469
_refine_diff_density_min -0.400
_refine_diff_density_rms 0.046
_refine_ls_extinction_method none
_refine_ls_goodness_of_fit_ref 1.146
_refine_ls_hydrogen_treatment refall
_refine_ls_matrix_type full
_refine_ls_number_parameters 222
_refine_ls_number_reflns 2727
_refine_ls_number_restraints 0
_refine_ls_restrained_S_all 1.146
_refine_ls_R_factor_all 0.0875
_refine_ls_R_factor_gt 0.0586
_refine_ls_shift/su_max 0.000
_refine_ls_shift/su_mean 0.000
_refine_ls_structure_factor_coef Fsqd
_refine_ls_weighting_details 'w=1/[\s^2^(Fo^2^)+(0.0318P)^2^+1.0874P] where P=(Fo^2^+2Fc^2^)/3'
_refine_ls_weighting_scheme calc
_refine_ls_wR_factor_gt 0.1093
_refine_ls_wR_factor_ref 0.1243
_reflns_Friedel_coverage 0.000
_reflns_number_gt 2078
_reflns_number_total 2727
_reflns_threshold_expression 'I > 2\s(I)'
_cod_data_source_file d5cc04675k2.cif
_cod_data_source_block mo_0519pym_6_0m
_cod_depositor_comments 'Adding full bibliography for 7134970.cif.'
_cod_database_code 7134970
_shelx_shelxl_version_number 2016/6
_shelx_space_group_comment
;
The symmetry employed for this shelxl refinement is uniquely defined
by the following loop, which should always be used as a source of
symmetry information in preference to the above space-group names.
They are only intended as comments.
;
_olex2_refinement_description
;
;
_olex2_submission_special_instructions 'No special instructions were received'

loop_
_space_group_symop_operation_xyz
'x, y, z'
'-x, y+1/2, -z+1/2'
'-x, -y, -z'
'x, -y-1/2, z-1/2'

loop_
_atom_site_label
_atom_site_type_symbol
_atom_site_fract_x
_atom_site_fract_y
_atom_site_fract_z
_atom_site_U_iso_or_equiv
_atom_site_adp_type
_atom_site_occupancy
_atom_site_site_symmetry_order
_atom_site_calc_flag
_atom_site_refinement_flags_posn
_atom_site_refinement_flags_adp
_atom_site_refinement_flags_occupancy
_atom_site_disorder_assembly
_atom_site_disorder_group
Cl1 Cl 0.70898(8) 0.92862(9) 0.57154(6) 0.0645(3) Uani 1 1 d . . . . .
O4 O 0.20158(18) 0.52686(18) 0.35578(13) 0.0471(5) Uani 1 1 d . . . . .
O1 O 0.21396(19) 0.40836(19) 0.61457(13) 0.0527(5) Uani 1 1 d . . . . .
O2 O 0.07253(19) 0.36442(19) 0.46287(14) 0.0521(5) Uani 1 1 d . . . . .
N4 N 0.0809(2) 0.2372(3) 0.7339(2) 0.0500(6) Uani 1 1 d . . . . .
N5 N -0.0716(3) 0.0814(3) 0.7439(2) 0.0514(6) Uani 1 1 d . . . . .
N6 N -0.0501(3) 0.1641(3) 0.58030(19) 0.0575(7) Uani 1 1 d . . . . .
N1 N 0.4287(3) 0.5666(3) 0.7499(2) 0.0579(7) Uani 1 1 d . . . . .
N2 N 0.5892(3) 0.6993(3) 0.8396(2) 0.0618(7) Uani 1 1 d . . . . .
N3 N 0.5278(3) 0.7128(3) 0.6570(2) 0.0660(8) Uani 1 1 d . . . . .
C3 C 0.1678(3) 0.4207(3) 0.51673(19) 0.0418(6) Uani 1 1 d . . . . .
C2 C -0.0130(3) 0.1601(3) 0.68640(19) 0.0418(6) Uani 1 1 d . . . . .
O3 O 0.3276(3) 0.5877(3) 0.50731(18) 0.1001(10) Uani 1 1 d . . . . .
C4 C 0.2414(3) 0.5214(3) 0.4603(2) 0.0483(7) Uani 1 1 d . . . . .
C1 C 0.5154(3) 0.6593(3) 0.7490(2) 0.0472(7) Uani 1 1 d . . . . .
C5 C 0.2700(3) 0.6184(3) 0.2976(2) 0.0513(7) Uani 1 1 d . . . . .
C6 C 0.2084(4) 0.6089(4) 0.1811(3) 0.0636(9) Uani 1 1 d . . . . .
H5A H 0.262(3) 0.704(3) 0.329(2) 0.051(8) Uiso 1 1 d . . . . .
H1A H 0.411(3) 0.536(3) 0.814(3) 0.078(11) Uiso 1 1 d . . . . .
H6A H 0.248(3) 0.665(3) 0.144(3) 0.070(10) Uiso 1 1 d . . . . .
H5B H 0.362(3) 0.593(3) 0.314(2) 0.062(9) Uiso 1 1 d . . . . .
H4A H 0.117(3) 0.291(3) 0.697(2) 0.046(8) Uiso 1 1 d . . . . .
H5C H -0.042(3) 0.077(3) 0.812(3) 0.058(9) Uiso 1 1 d . . . . .
H5D H -0.131(3) 0.032(3) 0.710(2) 0.051(9) Uiso 1 1 d . . . . .
H1B H 0.374(3) 0.544(3) 0.692(3) 0.068(10) Uiso 1 1 d . . . . .
H6D H -0.106(3) 0.116(3) 0.552(2) 0.054(9) Uiso 1 1 d . . . . .
H6B H 0.112(4) 0.631(4) 0.172(3) 0.085(12) Uiso 1 1 d . . . . .
H3A H 0.474(4) 0.687(3) 0.598(3) 0.081(11) Uiso 1 1 d . . . . .
H3B H 0.586(3) 0.765(3) 0.649(3) 0.069(11) Uiso 1 1 d . . . . .
H2A H 0.648(4) 0.761(4) 0.837(3) 0.091(13) Uiso 1 1 d . . . . .
H6E H -0.010(3) 0.221(3) 0.541(2) 0.063(9) Uiso 1 1 d . . . . .
H4B H 0.102(3) 0.233(3) 0.803(3) 0.059(9) Uiso 1 1 d . . . . .
H2B H 0.593(4) 0.651(4) 0.902(3) 0.094(13) Uiso 1 1 d . . . . .
H6C H 0.220(3) 0.524(4) 0.152(3) 0.084(12) Uiso 1 1 d . . . . .

loop_
_atom_site_aniso_label
_atom_site_aniso_U_11
_atom_site_aniso_U_22
_atom_site_aniso_U_33
_atom_site_aniso_U_23
_atom_site_aniso_U_13
_atom_site_aniso_U_12
Cl1 0.0680(5) 0.0826(6) 0.0425(4) -0.0086(4) 0.0094(3) -0.0230(4)
O4 0.0545(11) 0.0539(11) 0.0315(9) 0.0050(8) 0.0046(8) -0.0086(9)
O1 0.0626(12) 0.0616(13) 0.0304(9) 0.0059(8) 0.0000(8) -0.0041(10)
O2 0.0583(12) 0.0567(12) 0.0381(10) 0.0047(9) 0.0008(9) -0.0152(10)
N4 0.0563(15) 0.0523(15) 0.0383(13) 0.0050(11) 0.0016(11) -0.0122(12)
N5 0.0518(15) 0.0581(16) 0.0410(14) 0.0077(12) 0.0005(11) -0.0118(13)
N6 0.0653(18) 0.0684(18) 0.0346(13) 0.0029(12) -0.0011(12) -0.0176(15)
N1 0.0599(16) 0.0608(17) 0.0508(15) 0.0018(13) 0.0048(13) -0.0196(14)
N2 0.0633(17) 0.0663(18) 0.0487(15) -0.0011(14) -0.0076(13) -0.0104(15)
N3 0.0658(18) 0.077(2) 0.0506(16) 0.0079(14) -0.0018(14) -0.0270(16)
C3 0.0484(15) 0.0443(15) 0.0320(13) 0.0020(11) 0.0058(11) 0.0049(12)
C2 0.0439(15) 0.0430(15) 0.0363(13) 0.0014(11) 0.0022(11) 0.0022(12)
O3 0.110(2) 0.131(2) 0.0468(12) 0.0124(14) -0.0168(13) -0.0729(19)
C4 0.0504(16) 0.0553(18) 0.0358(14) 0.0018(12) -0.0006(12) -0.0050(14)
C1 0.0447(16) 0.0487(16) 0.0459(15) 0.0014(13) 0.0028(12) 0.0020(13)
C5 0.0555(19) 0.0530(19) 0.0465(16) 0.0076(14) 0.0128(14) -0.0076(15)
C6 0.078(3) 0.074(3) 0.0420(16) 0.0095(17) 0.0192(16) -0.007(2)

loop_
_atom_type_symbol
_atom_type_description
_atom_type_scat_dispersion_real
_atom_type_scat_dispersion_imag
_atom_type_scat_source
C C 0.0033 0.0016 'International Tables Vol C Tables 4.2.6.8 and 6.1.1.4'
H H 0.0000 0.0000 'International Tables Vol C Tables 4.2.6.8 and 6.1.1.4'
Cl Cl 0.1484 0.1585 'International Tables Vol C Tables 4.2.6.8 and 6.1.1.4'
N N 0.0061 0.0033 'International Tables Vol C Tables 4.2.6.8 and 6.1.1.4'
O O 0.0106 0.0060 'International Tables Vol C Tables 4.2.6.8 and 6.1.1.4'

loop_
_geom_angle_atom_site_label_1
_geom_angle_atom_site_label_2
_geom_angle_atom_site_label_3
_geom_angle
_geom_angle_site_symmetry_1
_geom_angle_site_symmetry_3
_geom_angle_publ_flag
C4 O4 C5 116.4(2) . . ?
O1 C3 C4 113.3(2) . . ?
O2 C3 O1 128.3(3) . . ?
O2 C3 C4 118.5(2) . . ?
N4 C2 N6 119.6(3) . . ?
N5 C2 N4 120.2(2) . . ?
N5 C2 N6 120.2(3) . . ?
O4 C4 C3 113.9(2) . . ?
O3 C4 O4 122.9(3) . . ?
O3 C4 C3 123.1(2) . . ?
N1 C1 N2 120.5(3) . . ?
N1 C1 N3 119.5(3) . . ?
N3 C1 N2 120.0(3) . . ?
O4 C5 C6 107.2(3) . . ?

loop_
_geom_bond_atom_site_label_1
_geom_bond_atom_site_label_2
_geom_bond_distance
_geom_bond_site_symmetry_2
_geom_bond_publ_flag
O4 C4 1.312(3) . ?
O4 C5 1.463(3) . ?
O1 C3 1.249(3) . ?
O2 C3 1.238(3) . ?
N4 C2 1.315(3) . ?
N5 C2 1.315(3) . ?
N6 C2 1.327(3) . ?
N1 C1 1.316(4) . ?
N2 C1 1.321(4) . ?
N3 C1 1.317(4) . ?
C3 C4 1.544(4) . ?
O3 C4 1.195(3) . ?
C5 C6 1.498(4) . ?
